data_7701999
loop_
_publ_author_name
'Yadav, Deepika'
'Awasthi, Satish Kumar'

_publ_section_title
;
 An unsymmetrical covalent organic polymer for catalytic amide synthesis.
;
_journal_issue 1
_journal_name_full 'Dalton transactions (Cambridge, England : 2003)'
_journal_page_first 179
_journal_page_last 186
_journal_paper_doi 10.1039/c9dt03931g
_journal_volume 49
_journal_year 2020
_chemical_formula_moiety '0.19(C13 H10 Br N O)'
_chemical_formula_sum 'C2.419 H1.86 Br0.186 N0.186 O0.186'
_chemical_formula_weight 51.37
_space_group_crystal_system orthorhombic
_space_group_IT_number 61
_space_group_name_Hall '-P 2ac 2ab'
_space_group_name_H-M_alt 'P b c a'
_symmetry_Int_Tables_number 61
_atom_sites_solution_primary dual
_audit_creation_date 2019-08-22
_audit_creation_method
;
Olex2 1.2
(compiled 2018.04.18 svn.r3501 for OlexSys, GUI svn.r5488)
;
_audit_update_record
;
2019-08-22 deposited with the CCDC.	2019-11-22 downloaded from the CCDC.
;
_cell_angle_alpha 90
_cell_angle_beta 90
_cell_angle_gamma 90
_cell_formula_units_Z 43
_cell_length_a 8.1837(8)
_cell_length_b 9.2427(10)
_cell_length_c 30.229(3)
_cell_measurement_reflns_used 2494
_cell_measurement_temperature 237(80)
_cell_measurement_theta_max 22.7990
_cell_measurement_theta_min 3.3900
_cell_volume 2286.5(4)
_computing_cell_refinement 'CrysAlisPro 1.171.38.46 (Rigaku OD, 2015)'
_computing_data_collection 'CrysAlisPro 1.171.38.46 (Rigaku OD, 2015)'
_computing_data_reduction 'CrysAlisPro 1.171.38.46 (Rigaku OD, 2015)'
_computing_molecular_graphics 'Olex2 (Dolomanov et al., 2009)'
_computing_publication_material 'Olex2 (Dolomanov et al., 2009)'
_computing_structure_refinement 'olex2.refine (Bourhis et al., 2015)'
_computing_structure_solution 'ShelXT (Sheldrick, 2015)'
_diffrn_ambient_environment N~2~
_diffrn_ambient_temperature 237(80)
_diffrn_detector 'CCD plate'
_diffrn_detector_area_resol_mean 15.9853
_diffrn_detector_type Sapphire3
_diffrn_measured_fraction_theta_full 0.9926
_diffrn_measured_fraction_theta_max 0.9926
_diffrn_measurement_details
;
List of Runs (angles in degrees, time in seconds):

  # Type    Start    End  Width  t~exp~   \w     \q     \k     \f   Frames
#--------------------------------------------------------------------------
  1  \w     -6.00  88.00   1.00    2.50    --   19.00  77.00 150.00   94
  2  \w      4.00  87.00   1.00    2.50    --   19.00  57.00  90.00   83
  3  \w      0.00  85.00   1.00    2.50    --   19.00  57.00   0.00   85
  4  \w     10.00  87.00   1.00    2.50    --   19.00  57.00 -90.00   77
  5  \w    -25.00  59.00   1.00    2.50    --   19.00 -99.00 -60.00   84
  6  \w    -35.00  29.00   1.00    2.50    --  -15.17  38.00-120.00   64
  7  \w    -25.00  59.00   1.00    2.50    --   19.00 -99.00 150.00   84
  8  \w    -45.00  48.00   1.00    2.50    --   19.00 -77.00  30.00   93
;
_diffrn_measurement_device 'four-circle diffractometer'
_diffrn_measurement_device_type 'Xcalibur, Sapphire3'
_diffrn_measurement_method '\w scans'
_diffrn_orient_matrix_type 'CrysAlisPro convention (1999,Acta A55,543-557)'
_diffrn_orient_matrix_UB_11 0.0126106000
_diffrn_orient_matrix_UB_12 0.0343319000
_diffrn_orient_matrix_UB_13 -0.0207042000
_diffrn_orient_matrix_UB_21 -0.0786049000
_diffrn_orient_matrix_UB_22 0.0320349000
_diffrn_orient_matrix_UB_23 0.0014659000
_diffrn_orient_matrix_UB_31 0.0343853000
_diffrn_orient_matrix_UB_32 0.0606363000
_diffrn_orient_matrix_UB_33 0.0109495000
_diffrn_radiation_monochromator graphite
_diffrn_radiation_probe x-ray
_diffrn_radiation_type 'Mo K\a'
_diffrn_radiation_wavelength 0.71073
_diffrn_reflns_av_R_equivalents 0.1663
_diffrn_reflns_av_unetI/netI 0.1146
_diffrn_reflns_limit_h_max 10
_diffrn_reflns_limit_h_min -11
_diffrn_reflns_limit_k_max 11
_diffrn_reflns_limit_k_min -12
_diffrn_reflns_limit_l_max 41
_diffrn_reflns_limit_l_min -40
_diffrn_reflns_number 31290
_diffrn_reflns_theta_full 24.9993
_diffrn_reflns_theta_max 25.00
_diffrn_reflns_theta_min 3.39
_diffrn_source 'fine-focus sealed X-ray tube'
_diffrn_source_type 'Enhance (Mo) X-ray Source'
_exptl_absorpt_coefficient_mu 3.571
_exptl_absorpt_correction_T_max 1.00000
_exptl_absorpt_correction_T_min 0.44306
_exptl_absorpt_correction_type multi-scan
_exptl_absorpt_process_details
;
CrysAlisPro 1.171.38.46 (Rigaku Oxford Diffraction, 2015)
Empirical absorption correction using spherical harmonics,
 implemented in SCALE3 ABSPACK scaling algorithm.
;
_exptl_crystal_density_diffrn 1.6042
_exptl_crystal_F_000 1102.2432
_refine_diff_density_max 0.6245
_refine_diff_density_min -0.6588
_refine_diff_density_rms 0.1692
_refine_ls_d_res_high 0.8409
_refine_ls_d_res_low 6.0050
_refine_ls_goodness_of_fit_ref 0.8854
_refine_ls_hydrogen_treatment constr
_refine_ls_matrix_type full
_refine_ls_number_constraints 20
_refine_ls_number_parameters 145
_refine_ls_number_reflns 2003
_refine_ls_number_restraints 0
_refine_ls_restrained_S_all 0.8854
_refine_ls_R_factor_all 0.0817
_refine_ls_R_factor_gt 0.0505
_refine_ls_shift/su_max 0.0006
_refine_ls_shift/su_mean 0.0001
_refine_ls_structure_factor_coef Fsqd
_refine_ls_weighting_details 'w=1/[\s^2^(Fo^2^)+(0.1P)^2^] where P=(Fo^2^+2Fc^2^)/3'
_refine_ls_weighting_scheme calc
_refine_ls_wR_factor_gt 0.1324
_refine_ls_wR_factor_ref 0.1584
_reflns_Friedel_coverage 0.0
_reflns_limit_h_max 9
_reflns_limit_h_min 0
_reflns_limit_k_max 10
_reflns_limit_k_min 0
_reflns_limit_l_max 35
_reflns_limit_l_min 0
_reflns_number_gt 1393
_reflns_number_total 2003
_reflns_threshold_expression I>=2u(I)
_cod_data_source_file c9dt03931g2.cif
_cod_data_source_block AMZ
_cod_depositor_comments 'Adding full bibliography for 7701999.cif.'
_cod_database_code 7701999
_chemical_oxdiff_formula 'C N H O'
_chemical_oxdiff_usercomment 21-08-2019
_reflns_odcompleteness_completeness 99.56
_reflns_odcompleteness_iscentric 1
_reflns_odcompleteness_theta 26.32
_olex2_refinement_description
;
1. Fixed Uiso
 At 1.2 times of:
  All C(H) groups, All N(H) groups
2.a Aromatic/amide H refined with riding coordinates:
 C00D(H00D), C00F(H00F), C00E(H00E), C00B(H00B), C009(H009), C00G(H00G),
 C00C(H00C), C00A(H00A), C006(H006), N003(H003)
;
_olex2_submission_special_instructions 'No special instructions were received'
_oxdiff_exptl_absorpt_empirical_details
;
Empirical correction (ABSPACK) includes:
- Absorption correction using spherical harmonics
- Frame scaling
;
_oxdiff_exptl_absorpt_empirical_full_max 1.641
_oxdiff_exptl_absorpt_empirical_full_min 0.675

loop_
_space_group_symop_id
_space_group_symop_operation_xyz
1 x,y,z
2 x+1/2,-y+1/2,-z
3 -x,y+1/2,-z+1/2
4 -x+1/2,-y,z+1/2
5 -x,-y,-z
6 -x-1/2,y-1/2,z
7 x,-y-1/2,z-1/2
8 x-1/2,y,-z-1/2

loop_
_atom_site_label
_atom_site_type_symbol
_atom_site_fract_x
_atom_site_fract_y
_atom_site_fract_z
_atom_site_U_iso_or_equiv
_atom_site_adp_type
_atom_site_occupancy
_atom_site_refinement_flags_posn
Br01 Br 0.64116(8) 0.40490(7) 0.54350(2) 0.0460(3) Uani 1.000000 .
O002 O 0.6693(4) 0.3791(3) 0.65082(13) 0.0333(9) Uani 1.000000 .
N003 N 0.7541(5) 0.5952(4) 0.62355(13) 0.0249(9) Uani 1.000000 .
C004 C 0.8843(6) 0.5345(5) 0.59823(16) 0.0256(12) Uani 1.000000 .
C005 C 0.8571(6) 0.4406(5) 0.56367(18) 0.0271(12) Uani 1.000000 .
C006 C 0.4838(6) 0.5242(5) 0.71550(16) 0.0294(12) Uani 1.000000 .
C007 C 0.6562(6) 0.5106(5) 0.64897(16) 0.0241(11) Uani 1.000000 .
C008 C 0.5314(6) 0.5879(5) 0.67629(15) 0.0255(12) Uani 1.000000 .
C009 C 0.4615(6) 0.7183(5) 0.66406(17) 0.0325(13) Uani 1.000000 .
C00A C 0.3719(6) 0.5882(6) 0.74258(19) 0.0328(14) Uani 1.000000 .
C00B C 1.0431(7) 0.5694(5) 0.60901(18) 0.0356(14) Uani 1.000000 .
C00C C 0.3008(6) 0.7174(5) 0.72973(19) 0.0372(14) Uani 1.000000 .
C00D C 0.9859(8) 0.3766(6) 0.54166(17) 0.0391(15) Uani 1.000000 .
C00E C 1.1724(7) 0.5067(6) 0.5864(2) 0.0437(15) Uani 1.000000 .
C00F C 1.1416(7) 0.4094(6) 0.5530(2) 0.0435(17) Uani 1.000000 .
C00G C 0.3461(7) 0.7817(6) 0.6907(2) 0.0400(14) Uani 1.000000 .
H00D H 0.9658(8) 0.3109(6) 0.51899(17) 0.0470(18) Uiso 1.000000 R
H00F H 1.2281(7) 0.3659(6) 0.5382(2) 0.052(2) Uiso 1.000000 R
H00E H 1.2795(7) 0.5304(6) 0.5938(2) 0.0524(18) Uiso 1.000000 R
H00B H 1.0637(7) 0.6353(5) 0.63158(18) 0.0427(16) Uiso 1.000000 R
H009 H 0.4928(6) 0.7629(5) 0.63782(17) 0.0390(15) Uiso 1.000000 R
H00G H 0.2983(7) 0.8687(6) 0.6822(2) 0.0479(17) Uiso 1.000000 R
H00C H 0.2222(6) 0.7607(5) 0.74758(19) 0.0446(17) Uiso 1.000000 R
H00A H 0.3437(6) 0.5456(6) 0.76938(19) 0.0394(16) Uiso 1.000000 R
H006 H 0.5290(6) 0.4358(5) 0.72363(16) 0.0353(15) Uiso 1.000000 R
H003 H 0.7373(5) 0.6870(4) 0.62270(13) 0.0299(11) Uiso 1.000000 R

loop_
_atom_site_aniso_label
_atom_site_aniso_U_11
_atom_site_aniso_U_22
_atom_site_aniso_U_33
_atom_site_aniso_U_12
_atom_site_aniso_U_13
_atom_site_aniso_U_23
Br01 0.0407(5) 0.0549(5) 0.0424(5) -0.0072(3) -0.0053(3) -0.0125(3)
O002 0.045(2) 0.0123(19) 0.043(2) 0.0051(15) 0.0073(17) -0.0019(15)
N003 0.024(2) 0.0142(19) 0.036(3) -0.0007(16) 0.0068(18) -0.0010(18)
C004 0.028(3) 0.019(3) 0.030(3) -0.004(2) 0.001(2) 0.000(2)
C005 0.031(3) 0.021(3) 0.029(3) -0.003(2) 0.002(2) 0.002(2)
C006 0.028(3) 0.021(3) 0.039(3) -0.007(2) -0.000(2) 0.001(2)
C007 0.026(3) 0.021(3) 0.025(3) -0.003(2) -0.004(2) -0.003(2)
C008 0.030(3) 0.020(3) 0.027(3) -0.005(2) -0.001(2) -0.006(2)
C009 0.038(3) 0.026(3) 0.033(3) 0.008(2) 0.007(2) 0.006(2)
C00A 0.034(3) 0.030(3) 0.035(3) -0.008(2) 0.011(2) -0.000(2)
C00B 0.042(4) 0.033(3) 0.032(3) -0.006(2) 0.000(3) -0.000(2)
C00C 0.030(3) 0.027(3) 0.054(4) -0.002(2) 0.013(3) -0.010(3)
C00D 0.055(4) 0.034(3) 0.028(3) 0.001(3) 0.009(3) -0.007(2)
C00E 0.033(3) 0.048(4) 0.050(4) -0.003(3) 0.009(3) 0.007(3)
C00F 0.042(4) 0.045(4) 0.043(4) 0.014(3) 0.021(3) 0.000(3)
C00G 0.042(3) 0.027(3) 0.051(4) 0.008(2) 0.010(3) 0.008(3)

loop_
_atom_type_symbol
_atom_type_scat_dispersion_real
_atom_type_scat_dispersion_imag
_atom_type_scat_Cromer_Mann_a1
_atom_type_scat_Cromer_Mann_a2
_atom_type_scat_Cromer_Mann_a3
_atom_type_scat_Cromer_Mann_a4
_atom_type_scat_Cromer_Mann_b1
_atom_type_scat_Cromer_Mann_b2
_atom_type_scat_Cromer_Mann_b3
_atom_type_scat_Cromer_Mann_b4
_atom_type_scat_Cromer_Mann_c
_atom_type_scat_source
_atom_type_scat_dispersion_source
H 0.00000 0.00000 0.49300 0.32291 0.14019 0.04081 10.51090 26.12570 3.14236 57.79970 0.0030380000826 'International Tables Volume C Table 6.1.1.4 (pp. 500-502)' 'Henke, Gullikson and Davis, At. Data and Nucl. Data Tables, 1993, 54, 2'
C 0.00347 0.00161 2.31000 1.02000 1.58860 0.86500 20.84390 10.20750 0.56870 51.65120 0.215599998832 'International Tables Volume C Table 6.1.1.4 (pp. 500-502)' 'Henke, Gullikson and Davis, At. Data and Nucl. Data Tables, 1993, 54, 2'
Br -0.28346 2.55990 17.17890 5.23580 5.63770 3.98510 2.17230 16.57960 0.26090 41.43280 2.95569992065 'International Tables Volume C Table 6.1.1.4 (pp. 500-502)' 'Henke, Gullikson and Davis, At. Data and Nucl. Data Tables, 1993, 54, 2'
O 0.01158 0.00611 3.04850 2.28680 1.54630 0.86700 13.27710 5.70110 0.32390 32.90890 0.250800013542 'International Tables Volume C Table 6.1.1.4 (pp. 500-502)' 'Henke, Gullikson and Davis, At. Data and Nucl. Data Tables, 1993, 54, 2'
N 0.00653 0.00323 12.21260 3.13220 2.01250 1.16630 0.00570 9.89330 28.99750 0.58260 -11.5290002823 'International Tables Volume C Table 6.1.1.4 (pp. 500-502)' 'Henke, Gullikson and Davis, At. Data and Nucl. Data Tables, 1993, 54, 2'

loop_
_geom_angle_atom_site_label_1
_geom_angle_atom_site_label_2
_geom_angle_atom_site_label_3
_geom_angle
C007 N003 C004 121.2(4)
H003 N003 C004 119.4(2)
H003 N003 C007 119.4(3)
C005 C004 N003 122.3(4)
C00B C004 N003 119.0(4)
C00B C004 C005 118.6(5)
C004 C005 Br01 120.3(4)
C00D C005 Br01 118.8(4)
C00D C005 C004 120.9(5)
C00A C006 C008 121.3(5)
H006 C006 C008 119.3(3)
H006 C006 C00A 119.3(3)
N003 C007 O002 123.2(4)
C008 C007 O002 120.7(4)
C008 C007 N003 116.1(4)
C007 C008 C006 117.6(4)
C009 C008 C006 119.0(5)
C009 C008 C007 123.4(4)
C00G C009 C008 120.0(5)
H009 C009 C008 120.0(3)
H009 C009 C00G 120.0(3)
C00C C00A C006 119.3(5)
H00A C00A C006 120.4(3)
H00A C00A C00C 120.4(3)
C00E C00B C004 120.4(5)
H00B C00B C004 119.8(3)
H00B C00B C00E 119.8(4)
C00G C00C C00A 120.1(5)
H00C C00C C00A 120.0(3)
H00C C00C C00G 120.0(3)
C00F C00D C005 120.0(5)
H00D C00D C005 120.0(3)
H00D C00D C00F 120.0(3)
C00F C00E C00B 119.7(6)
H00E C00E C00B 120.2(4)
H00E C00E C00F 120.2(3)
C00E C00F C00D 120.4(5)
H00F C00F C00D 119.8(3)
H00F C00F C00E 119.8(3)
C00C C00G C009 120.4(5)
H00G C00G C009 119.8(3)
H00G C00G C00C 119.8(3)

loop_
_geom_bond_atom_site_label_1
_geom_bond_atom_site_label_2
_geom_bond_distance
Br01 C005 1.898(5)
O002 C007 1.222(5)
N003 C004 1.427(6)
N003 C007 1.358(6)
N003 H003 0.8600
C004 C005 1.376(7)
C004 C00B 1.378(7)
C005 C00D 1.380(8)
C006 C008 1.380(6)
C006 C00A 1.363(7)
C006 H006 0.9300
C007 C008 1.495(7)
C008 C009 1.384(6)
C009 C00G 1.372(7)
C009 H009 0.9300
C00A C00C 1.384(7)
C00A H00A 0.9300
C00B C00E 1.387(8)
C00B H00B 0.9300
C00C C00G 1.373(8)
C00C H00C 0.9300
C00D C00F 1.354(9)
C00D H00D 0.9300
C00E C00F 1.374(8)
C00E H00E 0.9300
C00F H00F 0.9300
C00G H00G 0.9300
